data_7239546
loop_
_publ_author_name
'Makal, Trevor A.'
'Zhuang, Wenjuan'
'Zhou, Hong-Cai'

_publ_section_title
;
 Realization of both high hydrogen selectivity and capacity in a guest
 responsive metal--organic framework
;
_journal_issue 43
_journal_name_full 'Journal of Materials Chemistry A'
_journal_page_first 13502
_journal_paper_doi 10.1039/c3ta12761c
_journal_volume 1
_journal_year 2013
_chemical_formula_sum 'C47 H36 Cu2 O12'
_chemical_formula_weight 919.84
_space_group_IT_number 15
_space_group_name_Hall '-C 2yc'
_space_group_name_H-M_alt 'C 1 2/c 1'
_symmetry_cell_setting monoclinic
_symmetry_space_group_name_H-M 'C 1 2/c 1'
_atom_sites_solution_hydrogens geom
_atom_sites_solution_primary direct
_atom_sites_solution_secondary difmap
_audit_creation_method SHELXL-97
_cell_angle_alpha 90.00
_cell_angle_beta 90.945(3)
_cell_angle_gamma 90.00
_cell_formula_units_Z 4
_cell_length_a 20.530(5)
_cell_length_b 20.773(5)
_cell_length_c 18.804(4)
_cell_measurement_temperature 150(2)
_cell_volume 8018(3)
_computing_structure_refinement 'SHELXL-97 (Sheldrick, 2008)'
_computing_structure_solution 'SHELXS-97 (Sheldrick, 2008)'
_diffrn_ambient_temperature 150(2)
_diffrn_measured_fraction_theta_full 0.990
_diffrn_measured_fraction_theta_max 0.990
_diffrn_radiation_monochromator graphite
_diffrn_radiation_source 'fine-focus sealed tube'
_diffrn_radiation_type MoK\a
_diffrn_radiation_wavelength 0.71073
_diffrn_reflns_av_R_equivalents 0.0732
_diffrn_reflns_av_sigmaI/netI 0.0816
_diffrn_reflns_limit_h_max 27
_diffrn_reflns_limit_h_min -27
_diffrn_reflns_limit_k_max 27
_diffrn_reflns_limit_k_min -27
_diffrn_reflns_limit_l_max 24
_diffrn_reflns_limit_l_min -24
_diffrn_reflns_number 46545
_diffrn_reflns_theta_full 27.97
_diffrn_reflns_theta_max 27.97
_diffrn_reflns_theta_min 2.17
_exptl_absorpt_coefficient_mu 0.564
_exptl_absorpt_correction_T_max 0.9669
_exptl_absorpt_correction_T_min 0.8269
_exptl_crystal_density_diffrn 0.762
_exptl_crystal_density_method 'not measured'
_exptl_crystal_F_000 1888
_exptl_crystal_size_max 0.35
_exptl_crystal_size_mid 0.20
_exptl_crystal_size_min 0.06
_refine_diff_density_max 1.384
_refine_diff_density_min -0.389
_refine_diff_density_rms 0.075
_refine_ls_extinction_method none
_refine_ls_goodness_of_fit_ref 0.908
_refine_ls_hydrogen_treatment mixed
_refine_ls_matrix_type full
_refine_ls_number_parameters 278
_refine_ls_number_reflns 9558
_refine_ls_number_restraints 9
_refine_ls_restrained_S_all 0.914
_refine_ls_R_factor_all 0.1203
_refine_ls_R_factor_gt 0.0691
_refine_ls_shift/su_max 0.003
_refine_ls_shift/su_mean 0.000
_refine_ls_structure_factor_coef Fsqd
_refine_ls_weighting_details 'calc w=1/[\s^2^(Fo^2^)+(0.1103P)^2^+0.0000P] where P=(Fo^2^+2Fc^2^)/3'
_refine_ls_weighting_scheme calc
_refine_ls_wR_factor_gt 0.1852
_refine_ls_wR_factor_ref 0.2004
_reflns_number_gt 4543
_reflns_number_total 9558
_reflns_threshold_expression >2sigma(I)
_cod_data_source_file c3ta12761c.txt
_cod_data_source_block PCN-39m
_cod_original_cell_volume 8019(3)
_cod_original_sg_symbol_H-M C2/c
_cod_database_code 7239546

loop_
_symmetry_equiv_pos_as_xyz
'x, y, z'
'-x, y, -z+1/2'
'x+1/2, y+1/2, z'
'-x+1/2, y+1/2, -z+1/2'
'-x, -y, -z'
'x, -y, z-1/2'
'-x+1/2, -y+1/2, -z'
'x+1/2, -y+1/2, z-1/2'

loop_
_atom_site_label
_atom_site_type_symbol
_atom_site_fract_x
_atom_site_fract_y
_atom_site_fract_z
_atom_site_U_iso_or_equiv
_atom_site_adp_type
_atom_site_occupancy
_atom_site_symmetry_multiplicity
_atom_site_calc_flag
_atom_site_refinement_flags
Cu1 Cu 0.036572(17) 0.51149(2) 1.444680(19) 0.05402(18) Uani 1 1 d .
O1 O 0.10587(10) 0.47759(12) 1.50593(12) 0.0589(6) Uani 1 1 d .
O2 O 0.09909(12) 0.51913(16) 1.35466(13) 0.0911(9) Uani 1 1 d .
O3 O 0.04415(12) 0.45687(15) 1.59885(12) 0.0820(8) Uani 1 1 d .
O4 O 0.50867(12) 0.07614(13) 1.92064(12) 0.0708(7) Uani 1 1 d .
O5 O 0.44734(13) 0.09690(12) 2.01418(14) 0.0758(7) Uani 1 1 d .
O6 O 0.29236(16) 0.31438(19) 1.78746(17) 0.0951(9) Uani 1 1 d .
C1 C 0.09826(16) 0.46075(17) 1.56812(17) 0.0541(8) Uani 1 1 d .
C2 C 0.15801(15) 0.44385(17) 1.61172(16) 0.0560(9) Uani 1 1 d .
C3 C 0.21745(16) 0.44523(19) 1.5800(2) 0.0702(10) Uani 1 1 d .
H3 H 0.2206 0.4544 1.5307 0.084 Uiso 1 1 calc R
C4 C 0.27386(17) 0.43294(19) 1.6213(2) 0.0741(11) Uani 1 1 d .
H4 H 0.3150 0.4337 1.5989 0.089 Uiso 1 1 calc R
C5 C 0.27149(19) 0.42016(19) 1.6915(2) 0.0726(11) Uani 1 1 d .
C6 C 0.2098(2) 0.4165(2) 1.7220(2) 0.0829(13) Uani 1 1 d .
H6 H 0.2062 0.4051 1.7707 0.099 Uiso 1 1 calc R
C7 C 0.15409(19) 0.4294(2) 1.6821(2) 0.0776(11) Uani 1 1 d .
H7 H 0.1128 0.4280 1.7041 0.093 Uiso 1 1 calc R
C8 C 0.3313(2) 0.4097(2) 1.7330(2) 0.0779(12) Uani 1 1 d .
C9 C 0.3823(2) 0.4528(2) 1.7251(2) 0.0920(14) Uani 1 1 d .
H9 H 0.3767 0.4881 1.6934 0.110 Uiso 1 1 calc R
C10 C 0.4408(2) 0.4467(2) 1.7613(3) 0.0979(15) Uani 1 1 d .
C11 C 0.4480(2) 0.3957(2) 1.8083(3) 0.1049(17) Uani 1 1 d .
H11 H 0.4869 0.3921 1.8359 0.126 Uiso 1 1 calc R
C12 C 0.3997(2) 0.3499(2) 1.8160(2) 0.0939(14) Uani 1 1 d .
C13 C 0.3404(2) 0.3580(2) 1.7792(2) 0.0891(13) Uani 1 1 d .
C14 C 0.5000 0.4905(3) 1.7500 0.116(3) Uani 1 2 d S
C15 C 0.4893(3) 0.5332(3) 1.6858(4) 0.175(3) Uani 1 1 d .
H15A H 0.4565 0.5660 1.6966 0.263 Uiso 1 1 calc R
H15B H 0.4740 0.5071 1.6455 0.263 Uiso 1 1 calc R
H15C H 0.5303 0.5543 1.6737 0.263 Uiso 1 1 calc R
C16 C 0.2877(4) 0.2706(4) 1.7342(6) 0.184(3) Uani 1 1 d .
H16A H 0.3226 0.2380 1.7390 0.221 Uiso 1 1 calc R
H16B H 0.2914 0.2920 1.6874 0.221 Uiso 1 1 calc R
C17 C 0.2188(5) 0.2385(8) 1.7417(11) 0.430(13) Uani 1 1 d .
H17A H 0.2053 0.2408 1.7913 0.645 Uiso 1 1 calc R
H17B H 0.2212 0.1933 1.7269 0.645 Uiso 1 1 calc R
H17C H 0.1871 0.2613 1.7114 0.645 Uiso 1 1 calc R
C18 C 0.4174(2) 0.2903(2) 1.8551(3) 0.1011(15) Uani 1 1 d D
C19 C 0.4755(2) 0.2573(3) 1.8335(3) 0.156(3) Uani 1 1 d D
H19 H 0.5017 0.2733 1.7963 0.187 Uiso 1 1 calc R
C20 C 0.4918(2) 0.2009(3) 1.8695(3) 0.142(2) Uani 1 1 d D
H20 H 0.5307 0.1791 1.8569 0.171 Uiso 1 1 calc R
C21 C 0.45365(19) 0.1743(2) 1.9238(2) 0.0754(11) Uani 1 1 d D
C22 C 0.4000(3) 0.2099(2) 1.9433(3) 0.141(2) Uani 1 1 d D
H22 H 0.3743 0.1951 1.9815 0.169 Uiso 1 1 calc R
C23 C 0.3822(3) 0.2677(2) 1.9083(3) 0.124(2) Uani 1 1 d D
H23 H 0.3446 0.2905 1.9229 0.149 Uiso 1 1 calc R
C24 C 0.47065(16) 0.11054(19) 1.9558(2) 0.0605(9) Uani 1 1 d .

loop_
_atom_site_aniso_label
_atom_site_aniso_U_11
_atom_site_aniso_U_22
_atom_site_aniso_U_33
_atom_site_aniso_U_23
_atom_site_aniso_U_13
_atom_site_aniso_U_12
Cu1 0.0417(2) 0.0809(3) 0.0391(2) 0.00097(19) -0.01032(16) 0.00117(19)
O1 0.0427(12) 0.0872(18) 0.0465(13) 0.0046(12) -0.0132(10) -0.0005(11)
O2 0.0579(15) 0.164(3) 0.0515(15) 0.0245(16) -0.0052(12) -0.0161(16)
O3 0.0594(15) 0.138(2) 0.0479(14) 0.0172(15) -0.0127(12) 0.0227(16)
O4 0.0705(16) 0.0913(19) 0.0503(14) 0.0173(13) -0.0070(12) 0.0225(14)
O5 0.0822(18) 0.0740(17) 0.0715(17) 0.0007(14) 0.0095(14) 0.0063(14)
O6 0.079(2) 0.108(3) 0.098(2) 0.0162(19) -0.0204(17) 0.012(2)
C1 0.0467(19) 0.070(2) 0.0450(19) -0.0025(16) -0.0067(15) 0.0054(16)
C2 0.0511(19) 0.078(2) 0.0388(17) -0.0031(16) -0.0140(14) 0.0153(16)
C3 0.052(2) 0.099(3) 0.058(2) -0.004(2) -0.0226(17) 0.0123(19)
C4 0.052(2) 0.095(3) 0.075(3) 0.005(2) -0.0126(18) 0.0159(19)
C5 0.069(2) 0.084(3) 0.064(2) -0.0096(19) -0.0340(19) 0.028(2)
C6 0.081(3) 0.118(3) 0.049(2) -0.006(2) -0.023(2) 0.035(2)
C7 0.069(2) 0.096(3) 0.067(2) 0.001(2) -0.0195(19) 0.024(2)
C8 0.076(3) 0.087(3) 0.069(2) -0.014(2) -0.035(2) 0.030(2)
C9 0.097(3) 0.075(3) 0.102(3) -0.007(2) -0.060(3) 0.025(3)
C10 0.094(3) 0.072(3) 0.126(4) -0.002(3) -0.071(3) 0.009(2)
C11 0.101(3) 0.082(3) 0.128(4) -0.002(3) -0.078(3) 0.010(3)
C12 0.097(3) 0.092(3) 0.091(3) -0.001(2) -0.047(3) 0.036(3)
C13 0.099(3) 0.089(3) 0.078(3) -0.003(2) -0.039(2) 0.027(3)
C14 0.107(5) 0.082(4) 0.156(7) 0.000 -0.093(5) 0.000
C15 0.153(5) 0.105(4) 0.263(8) 0.057(5) -0.131(6) -0.030(4)
C16 0.148(7) 0.132(6) 0.270(10) 0.059(7) -0.052(7) -0.049(5)
C17 0.157(10) 0.37(2) 0.76(4) 0.00(2) -0.014(16) -0.032(11)
C18 0.100(4) 0.101(4) 0.100(3) 0.000(3) -0.055(3) 0.028(3)
C19 0.070(3) 0.167(6) 0.231(7) 0.080(5) -0.003(4) 0.031(3)
C20 0.103(4) 0.173(6) 0.151(5) 0.070(5) 0.009(4) 0.059(4)
C21 0.067(2) 0.093(3) 0.065(2) 0.007(2) -0.011(2) 0.021(2)
C22 0.216(7) 0.107(4) 0.101(4) 0.023(3) 0.049(4) 0.040(4)
C23 0.114(4) 0.129(5) 0.131(5) 0.041(4) 0.023(4) 0.052(4)
C24 0.0421(18) 0.082(3) 0.057(2) -0.002(2) -0.0194(16) 0.0035(18)

loop_
_atom_type_symbol
_atom_type_description
_atom_type_scat_dispersion_real
_atom_type_scat_dispersion_imag
_atom_type_scat_source
C C 0.0033 0.0016 'International Tables Vol C Tables 4.2.6.8 and 6.1.1.4'
H H 0.0000 0.0000 'International Tables Vol C Tables 4.2.6.8 and 6.1.1.4'
O O 0.0106 0.0060 'International Tables Vol C Tables 4.2.6.8 and 6.1.1.4'
Cu Cu 0.3201 1.2651 'International Tables Vol C Tables 4.2.6.8 and 6.1.1.4'

loop_
_geom_angle_atom_site_label_1
_geom_angle_atom_site_label_2
_geom_angle_atom_site_label_3
_geom_angle
_geom_angle_site_symmetry_1
_geom_angle_site_symmetry_3
O1 Cu1 O3 167.83(10) . 5_568
O1 Cu1 O5 88.70(11) . 4_558
O3 Cu1 O5 89.84(12) 5_568 4_558
O1 Cu1 O4 90.48(10) . 8_455
O3 Cu1 O4 88.46(12) 5_568 8_455
O5 Cu1 O4 168.04(10) 4_558 8_455
O1 Cu1 O2 93.02(10) . .
O3 Cu1 O2 99.15(10) 5_568 .
O5 Cu1 O2 98.34(12) 4_558 .
O4 Cu1 O2 93.62(11) 8_455 .
O1 Cu1 Cu1 83.54(7) . 5_568
O3 Cu1 Cu1 84.31(8) 5_568 5_568
O5 Cu1 Cu1 86.95(8) 4_558 5_568
O4 Cu1 Cu1 81.10(7) 8_455 5_568
O2 Cu1 Cu1 173.64(9) . 5_568
C1 O1 Cu1 124.1(2) . .
C1 O3 Cu1 122.3(2) . 5_568
C24 O4 Cu1 126.1(2) . 8_556
C24 O5 Cu1 119.5(2) . 4_548
C16 O6 C13 114.1(5) . .
O1 C1 O3 125.3(3) . .
O1 C1 C2 117.9(3) . .
O3 C1 C2 116.8(3) . .
C7 C2 C3 119.8(3) . .
C7 C2 C1 121.4(3) . .
C3 C2 C1 118.8(3) . .
C2 C3 C4 119.2(3) . .
C2 C3 H3 120.4 . .
C4 C3 H3 120.4 . .
C5 C4 C3 122.2(4) . .
C5 C4 H4 118.9 . .
C3 C4 H4 118.9 . .
C4 C5 C6 117.3(3) . .
C4 C5 C8 120.6(4) . .
C6 C5 C8 122.1(4) . .
C7 C6 C5 120.8(4) . .
C7 C6 H6 119.6 . .
C5 C6 H6 119.6 . .
C2 C7 C6 120.5(4) . .
C2 C7 H7 119.7 . .
C6 C7 H7 119.7 . .
C9 C8 C13 118.1(4) . .
C9 C8 C5 118.5(4) . .
C13 C8 C5 123.4(4) . .
C10 C9 C8 122.8(4) . .
C10 C9 H9 118.6 . .
C8 C9 H9 118.6 . .
C9 C10 C11 117.9(4) . .
C9 C10 C14 124.2(4) . .
C11 C10 C14 117.8(4) . .
C12 C11 C10 121.6(4) . .
C12 C11 H11 119.2 . .
C10 C11 H11 119.2 . .
C11 C12 C13 119.0(4) . .
C11 C12 C18 117.2(4) . .
C13 C12 C18 123.2(5) . .
O6 C13 C8 120.0(4) . .
O6 C13 C12 119.6(4) . .
C8 C13 C12 120.4(5) . .
C15 C14 C15 108.1(7) 2_658 .
C15 C14 C10 110.0(4) 2_658 .
C15 C14 C10 110.7(3) . .
C15 C14 C10 110.7(3) 2_658 2_658
C15 C14 C10 110.0(4) . 2_658
C10 C14 C10 107.3(5) . 2_658
C14 C15 H15A 109.5 . .
C14 C15 H15B 109.5 . .
H15A C15 H15B 109.5 . .
C14 C15 H15C 109.5 . .
H15A C15 H15C 109.5 . .
H15B C15 H15C 109.5 . .
O6 C16 C17 105.8(11) . .
O6 C16 H16A 110.6 . .
C17 C16 H16A 110.6 . .
O6 C16 H16B 110.6 . .
C17 C16 H16B 110.6 . .
H16A C16 H16B 108.7 . .
C16 C17 H17A 109.5 . .
C16 C17 H17B 109.5 . .
H17A C17 H17B 109.5 . .
C16 C17 H17C 109.5 . .
H17A C17 H17C 109.5 . .
H17B C17 H17C 109.5 . .
C23 C18 C19 120.5(5) . .
C23 C18 C12 122.5(4) . .
C19 C18 C12 117.0(5) . .
C20 C19 C18 117.2(5) . .
C20 C19 H19 121.4 . .
C18 C19 H19 121.4 . .
C19 C20 C21 123.4(5) . .
C19 C20 H20 118.3 . .
C21 C20 H20 118.3 . .
C22 C21 C20 116.0(4) . .
C22 C21 C24 123.3(4) . .
C20 C21 C24 120.7(4) . .
C21 C22 C23 122.1(5) . .
C21 C22 H22 118.9 . .
C23 C22 H22 118.9 . .
C18 C23 C22 120.7(5) . .
C18 C23 H23 119.7 . .
C22 C23 H23 119.7 . .
O5 C24 O4 126.2(4) . .
O5 C24 C21 118.0(4) . .
O4 C24 C21 115.8(4) . .

loop_
_geom_bond_atom_site_label_1
_geom_bond_atom_site_label_2
_geom_bond_distance
_geom_bond_site_symmetry_2
Cu1 O1 1.947(2) .
Cu1 O3 1.950(2) 5_568
Cu1 O5 1.961(3) 4_558
Cu1 O4 1.959(2) 8_455
Cu1 O2 2.147(3) .
Cu1 Cu1 2.6296(8) 5_568
O1 C1 1.233(4) .
O3 C1 1.263(4) .
O3 Cu1 1.950(2) 5_568
O4 C24 1.254(4) .
O4 Cu1 1.959(2) 8_556
O5 C24 1.238(4) .
O5 Cu1 1.961(3) 4_548
O6 C16 1.354(9) .
O6 C13 1.350(6) .
C1 C2 1.506(4) .
C2 C7 1.361(5) .
C2 C3 1.368(5) .
C3 C4 1.407(4) .
C3 H3 0.9500 .
C4 C5 1.348(5) .
C4 H4 0.9500 .
C5 C6 1.401(5) .
C5 C8 1.461(4) .
C6 C7 1.383(5) .
C6 H6 0.9500 .
C7 H7 0.9500 .
C8 C9 1.388(6) .
C8 C13 1.393(6) .
C9 C10 1.377(5) .
C9 H9 0.9500 .
C10 C11 1.385(6) .
C10 C14 1.536(6) .
C11 C12 1.382(6) .
C11 H11 0.9500 .
C12 C13 1.401(5) .
C12 C18 1.484(6) .
C14 C15 1.512(7) 2_658
C14 C15 1.512(7) .
C14 C10 1.536(6) 2_658
C15 H15A 0.9800 .
C15 H15B 0.9800 .
C15 H15C 0.9800 .
C16 C17 1.572(13) .
C16 H16A 0.9900 .
C16 H16B 0.9900 .
C17 H17A 0.9800 .
C17 H17B 0.9800 .
C17 H17C 0.9800 .
C18 C23 1.329(6) .
C18 C19 1.441(6) .
C19 C20 1.391(6) .
C19 H19 0.9500 .
C20 C21 1.409(5) .
C20 H20 0.9500 .
C21 C22 1.381(5) .
C21 C24 1.493(5) .
C22 C23 1.414(6) .
C22 H22 0.9500 .
C23 H23 0.9500 .
